data_2004264
loop_
_publ_author_name
'Ng, S. W.'

_publ_section_title
;
 Bromotriphenyltin--Triphenylphosphine Oxide (1/1)
;
_journal_issue 12
_journal_name_full 'Acta Crystallographica Section C'
_journal_page_first 2563
_journal_page_last 2565
_journal_paper_doi 10.1107/S0108270195007359
_journal_volume 51
_journal_year 1995
_chemical_formula_moiety 'C36 H30 Br O P Sn'
_chemical_formula_structural '(C6H5)3SnBr (C6H5)3PO'
_chemical_formula_sum 'C36 H30 Br O P Sn'
_chemical_formula_weight 708.17
_chemical_name_systematic
;
 bromotriphenyltin.triphenylphosphine oxide
;
_space_group_IT_number 9
_symmetry_cell_setting monoclinic
_symmetry_space_group_name_Hall 'C -2yc'
_symmetry_space_group_name_H-M 'C 1 c 1'
_audit_creation_method SHELXL
_cell_angle_alpha 90
_cell_angle_beta 105.869(10)
_cell_angle_gamma 90
_cell_formula_units_Z 4
_cell_length_a 13.200(3)
_cell_length_b 15.0884(13)
_cell_length_c 16.570(5)
_cell_measurement_reflns_used 25
_cell_measurement_temperature 298(2)
_cell_measurement_theta_max 15.0
_cell_measurement_theta_min 14.5
_cell_volume 3174.4(12)
_computing_cell_refinement 'CAD-4 VAX/PC'
_computing_data_collection 'CAD-4 VAX/PC (Enraf-Nonius, 1988)'
_computing_data_reduction 'Xtal3.0 (Hall & Stewart, 1990)'
_computing_molecular_graphics 'ORTEPII (Johnson, 1976)'
_computing_publication_material SHELXL93
_computing_structure_refinement 'SHELXL93 (Sheldrick, 1993)'
_computing_structure_solution 'SHELXS86 (Sheldrick, 1985)'
_diffrn_ambient_temperature 298
_diffrn_measurement_device 'Enraf-Nonius CAD4'
_diffrn_measurement_method \w-2\q
_diffrn_radiation_monochromator graphite
_diffrn_radiation_source 'fine-focus sealed tube'
_diffrn_radiation_type MoK\a
_diffrn_radiation_wavelength 0.71073
_diffrn_reflns_av_R_equivalents 0.0144
_diffrn_reflns_av_sigmaI/netI 0.0330
_diffrn_reflns_limit_h_max 17
_diffrn_reflns_limit_h_min -17
_diffrn_reflns_limit_k_max 19
_diffrn_reflns_limit_k_min 0
_diffrn_reflns_limit_l_max 21
_diffrn_reflns_limit_l_min -21
_diffrn_reflns_number 7507
_diffrn_reflns_theta_max 27.48
_diffrn_reflns_theta_min 2.10
_diffrn_standards_decay_% 3.9
_diffrn_standards_interval_time 60
_diffrn_standards_number 3
_exptl_absorpt_coefficient_mu 2.140
_exptl_absorpt_correction_T_max 1.0000
_exptl_absorpt_correction_T_min 0.8425
_exptl_absorpt_correction_type '\y scan (North, Phillips & Mathews, 1968)'
_exptl_crystal_colour transparent
_exptl_crystal_density_diffrn 1.482
_exptl_crystal_description irregular
_exptl_crystal_F_000 1416
_exptl_crystal_size_max 0.58
_exptl_crystal_size_mid 0.51
_exptl_crystal_size_min 0.43
_refine_diff_density_max 0.534
_refine_diff_density_min -0.734
_refine_ls_abs_structure_details 'Flack (1983)'
_refine_ls_abs_structure_Flack 0.035(13)
_refine_ls_extinction_method none
_refine_ls_goodness_of_fit_all 1.055
_refine_ls_goodness_of_fit_obs 1.060
_refine_ls_hydrogen_treatment 'H atoms riding'
_refine_ls_matrix_type full
_refine_ls_number_parameters 359
_refine_ls_number_reflns 7247
_refine_ls_number_restraints 0
_refine_ls_restrained_S_all 1.055
_refine_ls_restrained_S_obs 1.060
_refine_ls_R_factor_all 0.0607
_refine_ls_R_factor_obs 0.0440
_refine_ls_shift/esd_max 0.008
_refine_ls_shift/esd_mean 0.001
_refine_ls_structure_factor_coef Fsqd
_refine_ls_weighting_scheme
;
calc w = 1/[\s^2^(F~o~^2^) + (0.0691P)^2^]
where P = (F~o~^2^ + 2F~c~^2^)/3
;
_refine_ls_wR_factor_all 0.1139
_refine_ls_wR_factor_obs 0.1034
_reflns_number_observed 5956
_reflns_number_total 7247
_reflns_observed_criterion >2sigma(I)
_cod_data_source_file jz1056.cif
_cod_data_source_block ipt155
_cod_original_cell_volume 3174.4(11)
_cod_original_sg_symbol_H-M 'C c'
_cod_database_code 2004264

loop_
_symmetry_equiv_pos_as_xyz
'x, y, z'
'x, -y, z+1/2'
'x+1/2, y+1/2, z'
'x+1/2, -y+1/2, z+1/2'

loop_
_atom_site_aniso_label
_atom_site_aniso_U_11
_atom_site_aniso_U_22
_atom_site_aniso_U_33
_atom_site_aniso_U_12
_atom_site_aniso_U_13
_atom_site_aniso_U_23
Sn1 0.0497(2) 0.0434(2) 0.0527(2) 0.0008(3) 0.01797(12) -0.0021(3)
Br1 0.1118(6) 0.0929(6) 0.0766(5) -0.0149(5) 0.0399(5) -0.0189(4)
P1 0.0526(7) 0.0491(7) 0.0439(7) -0.0009(6) 0.0186(6) -0.0018(5)
O1 0.064(2) 0.059(2) 0.060(2) 0.008(2) 0.022(2) -0.005(2)
C1 0.053(3) 0.052(3) 0.057(3) 0.002(2) 0.023(3) 0.005(2)
C2 0.092(6) 0.057(3) 0.074(4) -0.006(3) 0.019(4) 0.004(4)
C3 0.132(7) 0.052(4) 0.114(7) 0.017(4) 0.055(6) 0.020(4)
C4 0.136(9) 0.065(5) 0.138(9) 0.028(6) 0.077(8) 0.031(6)
C5 0.079(5) 0.152(10) 0.113(7) 0.052(6) 0.037(5) 0.068(7)
C6 0.062(4) 0.086(5) 0.092(5) -0.002(4) 0.020(4) 0.017(4)
C7 0.050(3) 0.043(3) 0.070(4) 0.000(2) 0.019(3) -0.010(2)
C8 0.060(4) 0.067(4) 0.102(6) 0.000(3) 0.034(4) 0.002(3)
C9 0.067(5) 0.077(5) 0.175(11) -0.011(4) 0.057(6) -0.013(6)
C10 0.052(5) 0.098(6) 0.150(10) 0.011(4) -0.001(6) -0.034(7)
C11 0.066(5) 0.122(7) 0.091(6) 0.022(5) -0.005(4) -0.019(5)
C12 0.072(4) 0.085(5) 0.067(4) 0.020(4) 0.012(4) -0.004(4)
C13 0.049(3) 0.062(3) 0.052(3) -0.009(2) 0.013(2) 0.002(3)
C14 0.095(6) 0.061(4) 0.137(8) -0.003(4) 0.040(5) 0.005(5)
C15 0.114(8) 0.061(5) 0.182(11) -0.028(5) 0.032(8) 0.017(6)
C16 0.110(8) 0.124(10) 0.125(8) -0.052(7) 0.028(6) 0.027(7)
C17 0.077(6) 0.163(12) 0.141(9) -0.038(7) 0.052(6) -0.008(8)
C18 0.070(5) 0.095(6) 0.120(7) -0.014(4) 0.040(5) -0.012(5)
C19 0.055(3) 0.063(4) 0.058(3) -0.001(3) 0.019(3) 0.007(3)
C20 0.065(4) 0.070(4) 0.104(6) -0.007(3) 0.009(4) 0.019(4)
C21 0.086(6) 0.074(5) 0.140(9) -0.006(4) 0.017(5) 0.049(5)
C22 0.093(6) 0.138(9) 0.107(7) -0.002(6) 0.027(5) 0.074(7)
C23 0.091(6) 0.155(10) 0.078(6) -0.004(6) 0.029(5) 0.042(6)
C24 0.083(6) 0.102(6) 0.069(5) 0.011(4) 0.026(4) 0.020(4)
C25 0.057(3) 0.062(3) 0.049(3) -0.009(3) 0.016(2) -0.011(3)
C26 0.059(4) 0.101(5) 0.075(5) -0.011(4) 0.023(3) -0.004(4)
C27 0.048(4) 0.131(8) 0.112(7) -0.016(4) 0.029(4) -0.017(6)
C28 0.064(5) 0.120(8) 0.106(7) 0.014(5) 0.004(5) -0.042(6)
C29 0.068(5) 0.090(5) 0.096(6) 0.010(4) 0.003(4) -0.013(5)
C30 0.063(4) 0.080(5) 0.072(4) 0.012(4) 0.010(3) 0.002(4)
C31 0.053(3) 0.050(3) 0.055(3) -0.003(2) 0.018(2) 0.000(2)
C32 0.067(4) 0.069(4) 0.128(7) -0.005(3) 0.039(4) -0.024(4)
C33 0.062(4) 0.090(6) 0.165(9) -0.017(4) 0.036(5) -0.031(6)
C34 0.084(5) 0.075(5) 0.124(7) -0.033(4) 0.035(5) -0.029(5)
C35 0.098(6) 0.068(5) 0.111(6) -0.009(4) 0.043(5) -0.031(4)
C36 0.055(4) 0.068(4) 0.104(5) -0.004(3) 0.035(3) -0.020(4)

loop_
_atom_site_label
_atom_site_occupancy
_atom_site_fract_x
_atom_site_fract_y
_atom_site_fract_z
_atom_site_U_iso_or_equiv
_atom_site_thermal_displace_type
_atom_site_calc_flag
_atom_site_refinement_flags
_atom_site_type_symbol
Sn1 1 0 -0.23931(2) 0 .04783(10) Uani d . Sn
Br1 1 .01148(9) -0.17715(6) .14979(7) .0910(3) Uani d . Br
P1 1 .00969(12) -0.32650(9) -0.21318(9) .0475(3) Uani d . P
O1 1 -.0108(3) -0.2916(3) -0.1348(3) .0602(10) Uani d . O
C1 1 .0657(4) -0.3650(4) .0416(4) .0523(13) Uani d . C
C2 1 .0222(6) -0.4423(4) .0020(6) .075(2) Uani d . C
H2 1 -.0387(6) -0.4392(4) -.0424(6) .113 Uiso calc R H
C3 1 .0663(9) -0.5222(5) .0263(6) .095(3) Uani d . C
H3 1 .0330(9) -0.5724(5) -.0011(6) .143 Uiso calc R H
C4 1 .1524(10) -0.5324(6) .0857(8) .105(3) Uani d . C
H4 1 .1806(10) -0.5885(6) .0999(8) .158 Uiso calc R H
C5 1 .2004(7) -0.4604(8) .1264(7) .112(4) Uani d . C
H5 1 .2631(7) -0.4665(8) .1686(7) .168 Uiso calc R H
C6 1 .1555(6) -0.3744(5) .1053(5) .080(2) Uani d . C
H6 1 .1876(6) -0.3249(5) .1350(5) .120 Uiso calc R H
C7 1 -0.1671(4) -0.2269(3) -.0445(4) .0536(13) Uani d . C
C8 1 -0.2283(6) -0.2462(4) .0087(6) .074(2) Uani d . C
H8 1 -0.1969(6) -0.2613(4) .0643(6) .111 Uiso calc R H
C9 1 -0.3385(7) -0.2428(5) -.0220(9) .102(3) Uani d . C
H9 1 -0.3802(7) -0.2570(5) .0132(9) .153 Uiso calc R H
C10 1 -0.3852(7) -0.2185(7) -0.1038(8) .106(4) Uani d . C
H10 1 -0.4583(7) -0.2165(7) -0.1235(8) .159 Uiso calc R H
C11 1 -0.3257(7) -0.1978(7) -0.1551(6) .098(3) Uani d . C
H11 1 -0.3573(7) -0.1803(7) -0.2101(6) .148 Uiso calc R H
C12 1 -0.2164(6) -0.2028(6) -0.1258(5) .076(2) Uani d . C
H12 1 -0.1757(6) -0.1895(6) -0.1621(5) .114 Uiso calc R H
C13 1 .0996(4) -0.1403(4) -.0272(4) .0547(13) Uani d . C
C14 1 .0739(7) -.0522(5) -.0235(7) .096(3) Uani d . C
H14 1 .0144(7) -.0362(5) -.0071(7) .144 Uiso calc R H
C15 1 .1375(10) .0128(6) -.0442(8) .121(4) Uani d . C
H15 1 .1215(10) .0724(6) -.0402(8) .181 Uiso calc R H
C16 1 .2197(10) -.0097(9) -.0694(8) .120(4) Uani d . C
H16 1 .2597(10) .0348(9) -.0845(8) .181 Uiso calc R H
C17 1 .2486(8) -.0948(11) -.0742(8) .123(4) Uani d . C
H17 1 .3080(8) -0.1089(11) -.0916(8) .184 Uiso calc R H
C18 1 .1862(6) -0.1626(6) -.0520(6) .092(2) Uani d . C
H18 1 .2046(6) -0.2219(6) -.0545(6) .138 Uiso calc R H
C19 1 -.0206(5) -0.2430(4) -0.2933(4) .0576(14) Uani d . C
C20 1 -.0033(6) -0.1530(5) -0.2693(6) .083(2) Uani d . C
H20 1 .0219(6) -0.1376(5) -0.2130(6) .124 Uiso calc R H
C21 1 -.0239(7) -.0901(6) -0.3294(7) .103(3) Uani d . C
H21 1 -.0127(7) -.0308(6) -0.3143(7) .155 Uiso calc R H
C22 1 -.0618(8) -0.1128(9) -0.4137(7) .113(4) Uani d . C
H22 1 -.0740(8) -.0684(9) -0.4540(7) .170 Uiso calc R H
C23 1 -.0813(7) -0.1987(9) -0.4385(6) .107(3) Uani d . C
H23 1 -0.1085(7) -0.2126(9) -0.4949(6) .160 Uiso calc R H
C24 1 -.0599(7) -0.2657(6) -0.3776(5) .083(2) Uani d . C
H24 1 -.0719(7) -0.3248(6) -0.3933(5) .125 Uiso calc R H
C25 1 .1456(5) -0.3575(4) -0.1993(4) .0555(13) Uani d . C
C26 1 .2102(6) -0.3117(6) -0.2375(5) .077(2) Uani d . C
H26 1 .1835(6) -0.2648(6) -0.2734(5) .116 Uiso calc R H
C27 1 .3146(6) -0.3358(7) -0.2225(7) .096(3) Uani d . C
H27 1 .3588(6) -0.3044(7) -0.2473(7) .143 Uiso calc R H
C28 1 .3527(7) -0.4059(7) -0.1709(6) .101(3) Uani d . C
H28 1 .4222(7) -0.4236(7) -0.1630(6) .151 Uiso calc R H
C29 1 .2907(7) -0.4505(6) -0.1306(6) .089(2) Uani d . C
H29 1 .3186(7) -0.4961(6) -.0935(6) .133 Uiso calc R H
C30 1 .1886(6) -0.4275(6) -0.1454(5) .073(2) Uani d . C
H30 1 .1457(6) -0.4589(6) -0.1193(5) .110 Uiso calc R H
C31 1 -.0708(4) -0.4209(4) -0.2522(4) .0520(12) Uani d . C
C32 1 -0.1756(6) -0.4133(5) -0.2574(6) .085(2) Uani d . C
H32 1 -0.2016(6) -0.3611(5) -0.2408(6) .128 Uiso calc R H
C33 1 -0.2432(7) -0.4835(6) -0.2875(8) .105(3) Uani d . C
H33 1 -0.3140(7) -0.4791(6) -0.2891(8) .157 Uiso calc R H
C34 1 -0.2055(7) -0.5601(6) -0.3153(7) .093(3) Uani d . C
H34 1 -0.2510(7) -0.6068(6) -0.3367(7) .140 Uiso calc R H
C35 1 -0.1002(7) -0.5666(5) -0.3109(6) .090(2) Uani d . C
H35 1 -.0745(7) -0.6175(5) -0.3300(6) .134 Uiso calc R H
C36 1 -.0339(5) -0.4990(5) -0.2788(5) .073(2) Uani d . C
H36 1 .0375(5) -0.5048(5) -0.2746(5) .110 Uiso calc R H

loop_
_atom_type_symbol
_atom_type_description
_atom_type_scat_dispersion_real
_atom_type_scat_dispersion_imag
_atom_type_scat_source
C C 0.0033 0.0016 'International Tables Vol C Tables 4.2.6.8 and 6.1.1.4'
H H 0.0000 0.0000 'International Tables Vol C Tables 4.2.6.8 and 6.1.1.4'
O O 0.0106 0.0060 'International Tables Vol C Tables 4.2.6.8 and 6.1.1.4'
P P 0.1023 0.0942 'International Tables Vol C Tables 4.2.6.8 and 6.1.1.4'
Br Br -0.2901 2.4595 'International Tables Vol C Tables 4.2.6.8 and 6.1.1.4'
Sn Sn -0.6537 1.4246 'International Tables Vol C Tables 4.2.6.8 and 6.1.1.4'

loop_
_geom_angle_atom_site_label_1
_geom_angle_atom_site_label_2
_geom_angle_atom_site_label_3
_geom_angle
_geom_angle_publ_flag
C13 Sn1 C1 118.5(2) yes
C13 Sn1 C7 120.5(2) yes
C1 Sn1 C7 118.9(2) yes
C13 Sn1 O1 85.0(2) yes
C1 Sn1 O1 85.5(2) yes
C7 Sn1 O1 85.0(2) yes
C13 Sn1 Br1 94.1(2) yes
C1 Sn1 Br1 95.7(2) yes
C7 Sn1 Br1 94.7(2) yes
O1 Sn1 Br1 178.73(11) yes
O1 P1 C31 111.3(3) yes
O1 P1 C19 109.8(3) yes
C31 P1 C19 107.6(3) yes
O1 P1 C25 113.0(3) yes
C31 P1 C25 108.1(3) yes
C19 P1 C25 106.8(3) yes
P1 O1 Sn1 166.5(3) yes
C6 C1 C2 116.2(6) yes
C6 C1 Sn1 122.4(5) yes
C2 C1 Sn1 121.3(5) yes
C3 C2 C1 121.4(8) yes
C4 C3 C2 123.4(9) yes
C3 C4 C5 118.8(9) yes
C4 C5 C6 120.3(9) yes
C1 C6 C5 119.9(8) yes
C12 C7 C8 118.6(6) yes
C12 C7 Sn1 121.9(5) yes
C8 C7 Sn1 119.4(5) yes
C7 C8 C9 119.4(9) yes
C10 C9 C8 120.5(10) yes
C11 C10 C9 120.2(8) yes
C10 C11 C12 119.7(9) yes
C7 C12 C11 121.5(8) yes
C18 C13 C14 119.3(7) yes
C18 C13 Sn1 120.8(5) yes
C14 C13 Sn1 119.8(5) yes
C13 C14 C15 119.8(9) yes
C16 C15 C14 120.2(10) yes
C15 C16 C17 122.7(9) yes
C16 C17 C18 118.4(10) yes
C13 C18 C17 119.6(10) yes
C24 C19 C20 120.3(7) yes
C24 C19 P1 121.1(5) yes
C20 C19 P1 118.6(6) yes
C21 C20 C19 118.9(9) yes
C20 C21 C22 120.8(9) yes
C23 C22 C21 121.6(8) yes
C22 C23 C24 119.0(10) yes
C19 C24 C23 119.4(9) yes
C26 C25 C30 118.5(6) yes
C26 C25 P1 122.0(5) yes
C30 C25 P1 119.5(5) yes
C27 C26 C25 119.9(8) yes
C28 C27 C26 119.7(9) yes
C29 C28 C27 121.3(8) yes
C30 C29 C28 119.2(9) yes
C29 C30 C25 121.4(8) yes
C32 C31 C36 119.2(6) yes
C32 C31 P1 116.5(5) yes
C36 C31 P1 124.3(4) yes
C31 C32 C33 119.9(7) yes
C34 C33 C32 120.2(7) yes
C35 C34 C33 119.4(7) yes
C36 C35 C34 120.2(7) yes
C35 C36 C31 121.1(6) yes

loop_
_geom_bond_atom_site_label_1
_geom_bond_atom_site_label_2
_geom_bond_distance
_geom_bond_publ_flag
Sn1 C13 2.118(6) yes
Sn1 C1 2.120(6) yes
Sn1 C7 2.134(6) yes
Sn1 O1 2.336(4) yes
Sn1 Br1 2.6186(11) yes
P1 O1 1.493(4) yes
P1 C31 1.789(6) yes
P1 C19 1.794(6) yes
P1 C25 1.807(6) yes
C1 C6 1.362(10) yes
C1 C2 1.384(9) yes
C2 C3 1.351(11) yes
C3 C4 1.293(14) yes
C4 C5 1.34(2) yes
C5 C6 1.430(13) yes
C7 C12 1.375(10) yes
C7 C8 1.379(10) yes
C8 C9 1.404(12) yes
C9 C10 1.38(2) yes
C10 C11 1.34(2) yes
C11 C12 1.393(11) yes
C13 C18 1.359(10) yes
C13 C14 1.378(10) yes
C14 C15 1.394(13) yes
C15 C16 1.31(2) yes
C16 C17 1.35(2) yes
C17 C18 1.424(15) yes
C19 C24 1.393(12) yes
C19 C20 1.416(10) yes
C20 C21 1.349(11) yes
C21 C22 1.39(2) yes
C22 C23 1.36(2) yes
C23 C24 1.402(13) yes
C25 C26 1.379(9) yes
C25 C30 1.399(10) yes
C26 C27 1.380(11) yes
C27 C28 1.368(14) yes
C28 C29 1.366(14) yes
C29 C30 1.348(11) yes
C31 C32 1.367(9) yes
C31 C36 1.392(9) yes
C32 C33 1.387(11) yes
C33 C34 1.386(13) yes
C34 C35 1.375(12) yes
C35 C36 1.355(10) yes
